data_7150017
loop_
_publ_author_name
'Uno, Hidemitsu'
'Watanabe, Hikaru'
'Yamashita, Yuko'
'Ono, Noboru'

_publ_section_title
;
 Extremely large cavity assembled by self-interlocking of distorted
 biconcave porphyrins.
;
_journal_issue 3
_journal_name_full 'Organic &amp; biomolecular chemistry'
_journal_page_first 448
_journal_page_last 453
_journal_paper_doi 10.1039/b413082k
_journal_volume 3
_journal_year 2005
_chemical_formula_moiety 'C108 H60 N4, 8(C6 H5 Cl), 4(C3 H8 O)'
_chemical_formula_sum 'C168 H134 Cl8 N4 O4'
_chemical_formula_weight 2556.55
_space_group_IT_number 88
_symmetry_cell_setting tetragonal
_symmetry_Int_Tables_number 88
_symmetry_space_group_name_Hall '-I 4ad'
_symmetry_space_group_name_H-M 'I 41/a :2'
_cell_angle_alpha 90
_cell_angle_beta 90
_cell_angle_gamma 90
_cell_formula_units_Z 4
_cell_length_a 19.720(1)
_cell_length_b 19.720(1)
_cell_length_c 35.239(4)
_cell_measurement_reflns_used 7308
_cell_measurement_temperature 173.2
_cell_measurement_theta_max 27.5
_cell_measurement_theta_min 3.1
_cell_volume 13703.7(18)
_computing_cell_refinement CRYSTALCLEAR
_computing_data_collection CRYSTALCLEAR
_computing_data_reduction 'teXsan Ver. 1.11'
_computing_publication_material 'teXsan Ver. 1.11'
_computing_structure_refinement 'teXsan Ver. 1.10'
_computing_structure_solution SIR92
_diffrn_detector_area_resol_mean 14.62
_diffrn_measured_fraction_theta_full 0.9969
_diffrn_measured_fraction_theta_max 0.9969
_diffrn_measurement_device_type 'Rigaku/MSC Mercury CCD'
_diffrn_measurement_method w
_diffrn_radiation_type 'Mo Ka'
_diffrn_radiation_wavelength 0.7107
_diffrn_reflns_av_R_equivalents 0.097
_diffrn_reflns_limit_h_max 16
_diffrn_reflns_limit_h_min -25
_diffrn_reflns_limit_k_max 25
_diffrn_reflns_limit_k_min -22
_diffrn_reflns_limit_l_max 40
_diffrn_reflns_limit_l_min -45
_diffrn_reflns_number 56970
_diffrn_reflns_theta_full 27.49
_diffrn_reflns_theta_max 27.49
_exptl_absorpt_coefficient_mu 0.223
_exptl_absorpt_correction_T_max 1.0000
_exptl_absorpt_correction_T_min 0.7111
_exptl_absorpt_correction_type multi-scan
_exptl_crystal_colour Red
_exptl_crystal_density_diffrn 1.239
_exptl_crystal_density_method 'not measured'
_exptl_crystal_description Prism
_exptl_crystal_F_000 5352
_exptl_crystal_size_max 0.400
_exptl_crystal_size_mid 0.150
_exptl_crystal_size_min 0.100
_refine_diff_density_max 1.09
_refine_diff_density_min -0.84
_refine_ls_goodness_of_fit_ref 1.214
_refine_ls_hydrogen_treatment noref
_refine_ls_number_parameters 361
_refine_ls_number_reflns 7853
_refine_ls_R_factor_gt 0.0968
_refine_ls_shift/su_max 0.0007
_refine_ls_structure_factor_coef Fsqd
_refine_ls_weighting_details 'w = 1/[s^2^(Fo^2^) + (0.05000(Max(Fo^2^,0) + 2Fc^2^)/3)^2^]'
_refine_ls_weighting_scheme calc
_refine_ls_wR_factor_ref 0.2407
_reflns_number_gt 2457
_reflns_number_total 7853
_reflns_threshold_expression F^2^>2.0s(F^2^)
_cod_data_source_file b413082k.txt
_cod_data_source_block 12-8PhCl-4IPA
_cod_depositor_comments
;
The following automatic conversions were performed:
'_exptl_absorpt_correction_type' value 'Multi-scan' changed to
'multi-scan' according to
'/home/saulius/struct/CIF-dictionaries/cif_core.dic' dictionary named
'cif_core.dic' version 2.4.1 from 2010-06-29.

Automatic conversion script
Id: cif_fix_enum 1527 2010-12-29 10:47:43Z saulius 

The following automatic conversions were performed:
data name '_geom_hbond_site_distance_dh' replaced with
'_geom_hbond_distance_DH' as specified in the replacement file
'/home/antanas/src/cod-tools/trunk/data/replacement-values/replacement_tags.lst'.

data
name '_geom_hbond_site_distance_ha' replaced with
'_geom_hbond_distance_HA' as specified in the replacement file
'/home/antanas/src/cod-tools/trunk/data/replacement-values/replacement_tags.lst'.

data
name '_geom_hbond_site_distance_da' replaced with
'_geom_hbond_distance_DA' as specified in the replacement file
'/home/antanas/src/cod-tools/trunk/data/replacement-values/replacement_tags.lst'.

Automatic conversion script
Id: cif_correct_tags 5005 2017-03-03 11:38:54Z antanas 
;
_cod_original_cell_volume 13703(1)
_cod_original_sg_symbol_H-M 'I 41/a'
_cod_original_formula_sum 'C168 H134 Cl8 N4 O4 '
_cod_database_code 7150017

loop_
_symmetry_equiv_pos_as_xyz
x,y,z
-x,1/2-y,z
3/4-y,1/4+x,1/4+z
1/4+y,1/4-x,1/4+z
-x,-y,-z
x,1/2+y,-z
3/4+y,1/4-x,1/4-z
1/4-y,1/4+x,1/4-z
1/2+x,1/2+y,1/2+z
1/2-x,-y,1/2+z
1/4-y,3/4+x,3/4+z
3/4+y,3/4-x,3/4+z
1/2-x,1/2-y,1/2-z
1/2+x,y,1/2-z
1/4+y,3/4-x,3/4-z
3/4-y,3/4+x,3/4-z

loop_
_atom_site_label
_atom_site_type_symbol
_atom_site_fract_x
_atom_site_fract_y
_atom_site_fract_z
_atom_site_U_iso_or_equiv
_atom_site_adp_type
_atom_site_occupancy
_atom_site_calc_flag
_atom_site_refinement_flags
_atom_site_disorder_assembly
_atom_site_disorder_group
Cl(1a) Cl 0.3159(3) 0.4698(5) 0.1040(2) 0.145(3) Uani 0.60 d P . .
Cl(1b) Cl 0.6879(8) 0.0469(9) 0.0823(4) 0.143(6) Uani 0.30 d P . .
Cl(1c) Cl 0.556(1) 0.091(1) 0.0345(7) 0.15(1) Uani 0.10 d P . .
Cl(2a) Cl 0.3582(3) 0.5397(3) 0.2316(2) 0.185(3) Uani 0.50 d P . .
Cl(2b) Cl 0.7626(3) 0.1144(4) 0.1998(2) 0.172(4) Uani 0.35 d P . .
Cl(2c) Cl 0.4000(6) 0.5072(6) 0.2707(6) 0.179(7) Uani 0.15 d P . .
O(1) O 0.5319(2) 0.6608(2) 0.1169(1) 0.108(2) Uani 1.00 d . . .
N(1) N 0.1012(2) 0.2225(2) 0.1253(1) 0.032(1) Uani 1.00 d . . .
C(1) C 0.1258(2) 0.1578(2) 0.1234(1) 0.033(1) Uani 1.00 d . . .
C(2) C 0.1988(2) 0.1611(2) 0.1238(1) 0.033(1) Uani 1.00 d . . .
C(3) C 0.2164(2) 0.2271(2) 0.1252(1) 0.034(1) Uani 1.00 d . . .
C(4) C 0.1551(2) 0.2669(2) 0.1257(1) 0.033(1) Uani 1.00 d . . .
C(5) C 0.1506(2) 0.3363(2) 0.1264(1) 0.036(1) Uani 1.00 d . . .
C(6) C 0.2917(2) 0.2403(2) 0.1242(1) 0.036(1) Uani 1.00 d . . .
C(7) C 0.3207(2) 0.1992(2) 0.1569(1) 0.034(1) Uani 1.00 d . . .
C(8) C 0.3605(2) 0.2235(2) 0.1851(2) 0.046(2) Uani 1.00 d . . .
C(9) C 0.3857(2) 0.1788(3) 0.2140(2) 0.050(2) Uani 1.00 d . . .
C(10) C 0.4251(3) 0.2016(3) 0.2442(2) 0.075(2) Uani 1.00 d . . .
C(11) C 0.4481(3) 0.1575(4) 0.2716(2) 0.092(3) Uani 1.00 d . . .
C(12) C 0.4345(3) 0.0887(4) 0.2689(2) 0.093(3) Uani 1.00 d . . .
C(13) C 0.3967(3) 0.0642(3) 0.2392(2) 0.070(2) Uani 1.00 d . . .
C(14) C 0.3702(2) 0.1092(3) 0.2113(2) 0.053(2) Uani 1.00 d . . .
C(15) C 0.3277(2) 0.0847(2) 0.1815(2) 0.046(2) Uani 1.00 d . . .
C(16) C 0.3031(2) 0.1296(2) 0.1555(1) 0.037(1) Uani 1.00 d . . .
C(17) C 0.2577(2) 0.1122(2) 0.1220(2) 0.041(1) Uani 1.00 d . . .
C(18) C 0.2988(2) 0.1348(2) 0.0873(1) 0.038(1) Uani 1.00 d . . .
C(19) C 0.3191(2) 0.0948(2) 0.0580(2) 0.047(2) Uani 1.00 d . . .
C(20) C 0.3572(2) 0.1216(3) 0.0277(2) 0.056(2) Uani 1.00 d . . .
C(21) C 0.3798(3) 0.0809(3) -0.0025(2) 0.078(2) Uani 1.00 d . . .
C(22) C 0.4178(4) 0.1088(4) -0.0307(2) 0.108(3) Uani 1.00 d . . .
C(23) C 0.4342(3) 0.1790(4) -0.0308(2) 0.100(3) Uani 1.00 d . . .
C(24) C 0.4131(3) 0.2193(3) -0.0018(2) 0.073(2) Uani 1.00 d . . .
C(25) C 0.3739(2) 0.1922(3) 0.0279(2) 0.058(2) Uani 1.00 d . . .
C(26) C 0.3531(2) 0.2323(2) 0.0593(2) 0.048(2) Uani 1.00 d . . .
C(27) C 0.3166(2) 0.2053(2) 0.0884(1) 0.038(1) Uani 1.00 d . . .
C(28a) C 0.3872(3) 0.4261(4) 0.1057(2) 0.0516 Uiso 0.60 d G . .
C(28b) C 0.6137(7) 0.0753(8) 0.1023(4) 0.0963 Uiso 0.40 d G . .
C(29a) C 0.4229(4) 0.4147(4) 0.0721(2) 0.0683 Uiso 0.60 d G . .
C(29b) C 0.5617(8) 0.1027(9) 0.0804(3) 0.0963 Uiso 0.40 d G . .
C(30a) C 0.4830(4) 0.3773(4) 0.0727(2) 0.0865 Uiso 0.60 d G . .
C(30b) C 0.5054(6) 0.1319(8) 0.0979(4) 0.0963 Uiso 0.40 d G . .
C(31a) C 0.5073(3) 0.3513(4) 0.1069(2) 0.1002 Uiso 0.60 d G . .
C(31b) C 0.5012(6) 0.1337(7) 0.1374(4) 0.0963 Uiso 0.40 d G . .
C(32a) C 0.4716(4) 0.3627(4) 0.1405(2) 0.1012 Uiso 0.60 d G . .
C(32b) C 0.5533(7) 0.1062(6) 0.1594(3) 0.0963 Uiso 0.40 d G . .
C(33a) C 0.4116(4) 0.4001(4) 0.1399(2) 0.0917 Uiso 0.60 d G . .
C(33b) C 0.6095(6) 0.0770(7) 0.1418(4) 0.0963 Uiso 0.40 d G . .
C(34a) C 0.3323(4) 0.4556(3) 0.2427(2) 0.0997 Uiso 0.65 d G . .
C(34b) C 0.7131(7) 0.0951(9) 0.2333(5) 0.1104 Uiso 0.35 d G . .
C(35a) C 0.2800(4) 0.4241(4) 0.2227(2) 0.1068 Uiso 0.65 d G . .
C(35b) C 0.6914(8) 0.0293(8) 0.2254(4) 0.1104 Uiso 0.35 d G . .
C(36a) C 0.2620(3) 0.3574(4) 0.2312(2) 0.0864 Uiso 0.65 d G . .
C(36b) C 0.6373(9) 0.0014(7) 0.2456(5) 0.1104 Uiso 0.35 d G . .
C(37a) C 0.2963(4) 0.3222(3) 0.2597(2) 0.1012 Uiso 0.65 d G . .
C(37b) C 0.6049(7) 0.0393(9) 0.2737(5) 0.1104 Uiso 0.35 d G . .
C(38a) C 0.3487(4) 0.3537(4) 0.2796(2) 0.0999 Uiso 0.65 d G . .
C(38b) C 0.6266(8) 0.1051(9) 0.2816(4) 0.1104 Uiso 0.35 d G . .
C(39a) C 0.3666(4) 0.4204(4) 0.2711(2) 0.1415 Uiso 0.65 d G . .
C(39b) C 0.6807(8) 0.1330(7) 0.2614(5) 0.1104 Uiso 0.35 d G . .
C(40) C 0.5690(7) 0.6003(5) 0.1264(3) 0.2345 Uiso 1.00 d G . .
C(41) C 0.5172(6) 0.5528(6) 0.1453(3) 0.2345 Uiso 1.00 d G . .
C(42) C 0.5929(6) 0.5689(6) 0.0886(3) 0.2345 Uiso 1.00 d G . .
H(1N) H 0.0591 0.2337 0.1261 0.0381 Uiso 0.50 calc P . .
H(1O) H 0.4839 0.6488 0.1112 0.1285 Uiso 1.00 calc . . .
H(5) H 0.1898 0.3625 0.1266 0.0429 Uiso 1.00 calc . . .
H(6) H 0.3034 0.2885 0.1254 0.0433 Uiso 1.00 calc . . .
H(8) H 0.3715 0.2694 0.1858 0.0551 Uiso 1.00 calc . . .
H(10) H 0.4361 0.2474 0.2458 0.0898 Uiso 1.00 calc . . .
H(11) H 0.4729 0.1739 0.2921 0.1104 Uiso 1.00 calc . . .
H(12) H 0.4509 0.0591 0.2873 0.1116 Uiso 1.00 calc . . .
H(13) H 0.3883 0.0179 0.2372 0.0840 Uiso 1.00 calc . . .
H(15) H 0.3170 0.0389 0.1799 0.0549 Uiso 1.00 calc . . .
H(17) H 0.2440 0.0644 0.1212 0.0493 Uiso 1.00 calc . . .
H(19) H 0.3076 0.0491 0.0580 0.0570 Uiso 1.00 calc . . .
H(21) H 0.3688 0.0350 -0.0032 0.0940 Uiso 1.00 calc . . .
H(22) H 0.4333 0.0814 -0.0504 0.1293 Uiso 1.00 calc . . .
H(23) H 0.4594 0.1973 -0.0506 0.1205 Uiso 1.00 calc . . .
H(24) H 0.4247 0.2650 -0.0016 0.0881 Uiso 1.00 calc . . .
H(26) H 0.3647 0.2780 0.0599 0.0576 Uiso 1.00 calc . . .
H(28b) H 0.6520 0.0554 0.0903 0.1155 Uiso 0.20 calc P . .
H(29a) H 0.4063 0.4324 0.0488 0.0840 Uiso 0.60 calc G . .
H(29b) H 0.565 0.101 0.0535 0.0963 Uiso 0.20 calc G . .
H(30a) H 0.5072 0.3695 0.0498 0.0840 Uiso 0.60 calc G . .
H(30b) H 0.4699 0.151 0.0830 0.0963 Uiso 0.40 calc G . .
H(31a) H 0.5482 0.3259 0.1073 0.0840 Uiso 0.60 calc G . .
H(31b) H 0.4628 0.1535 0.1494 0.0963 Uiso 0.40 calc G . .
H(32a) H 0.4882 0.3450 0.1638 0.0840 Uiso 0.60 calc G . .
H(32b) H 0.5504 0.1075 0.1863 0.0963 Uiso 0.40 calc G . .
H(33a) H 0.3873 0.4079 0.1627 0.0840 Uiso 0.60 calc G . .
H(33b) H 0.6450 0.058 0.1568 0.0963 Uiso 0.40 calc G . .
H(35a) H 0.2566 0.4481 0.2033 0.1066 Uiso 0.65 calc G . .
H(35b) H 0.713 0.004 0.2063 0.1104 Uiso 0.35 calc G . .
H(36a) H 0.2263 0.3359 0.2176 0.1066 Uiso 0.65 calc G . .
H(36b) H 0.623 -0.0435 0.2402 0.1104 Uiso 0.35 calc G . .
H(37a) H 0.2841 0.2768 0.2655 0.1066 Uiso 0.65 calc G . .
H(37b) H 0.5681 0.020 0.2874 0.1104 Uiso 0.35 calc G . .
H(38a) H 0.3721 0.3298 0.2990 0.1066 Uiso 0.65 calc G . .
H(38b) H 0.605 0.131 0.3007 0.1104 Uiso 0.35 calc G . .
H(39a) H 0.4023 0.4419 0.2847 0.1066 Uiso 0.65 calc G . .
H(39b) H 0.695 0.1779 0.2668 0.1104 Uiso 0.35 calc G . .
H(40) H 0.6073 0.6101 0.1432 0.2814 Uiso 1.00 calc . . .
H(41a) H 0.5013 0.5731 0.1685 0.2814 Uiso 1.00 calc . . .
H(41b) H 0.4796 0.5457 0.1285 0.2814 Uiso 1.00 calc . . .
H(41c) H 0.5384 0.5101 0.1509 0.2814 Uiso 1.00 calc . . .
H(42a) H 0.6122 0.5250 0.0934 0.2814 Uiso 1.00 calc . . .
H(42b) H 0.5549 0.5643 0.0718 0.2814 Uiso 1.00 calc . . .
H(42c) H 0.6264 0.5977 0.0772 0.2814 Uiso 1.00 calc . . .

loop_
_atom_site_aniso_label
_atom_site_aniso_U_11
_atom_site_aniso_U_22
_atom_site_aniso_U_33
_atom_site_aniso_U_12
_atom_site_aniso_U_13
_atom_site_aniso_U_23
Cl(1a) 0.066(3) 0.143(5) 0.226(9) 0.069(3) 0.031(4) 0.053(6)
Cl(1b) 0.097(7) 0.15(1) 0.18(1) 0.007(6) 0.046(9) -0.08(1)
Cl(1c) 0.19(2) 0.12(2) 0.15(2) 0.03(2) 0.01(2) -0.02(2)
Cl(2a) 0.191(6) 0.155(5) 0.209(7) 0.003(4) 0.039(5) 0.027(5)
Cl(2b) 0.111(5) 0.234(8) 0.171(8) 0.006(5) 0.020(5) 0.035(6)
Cl(2c) 0.094(9) 0.064(8) 0.38(3) 0.027(7) -0.13(1) -0.12(1)
O(1) 0.095(3) 0.089(3) 0.140(5) 0.032(3) -0.034(3) -0.013(3)
N(1) 0.030(2) 0.025(2) 0.040(2) 0.001(2) -0.002(2) -0.002(2)
C(1) 0.028(2) 0.032(3) 0.039(3) -0.001(2) 0.005(2) 0.000(2)
C(2) 0.028(2) 0.030(2) 0.042(3) -0.001(2) 0.002(2) -0.005(2)
C(3) 0.032(3) 0.032(3) 0.039(3) -0.002(2) 0.001(2) -0.004(2)
C(4) 0.024(2) 0.036(3) 0.038(3) -0.002(2) -0.008(2) -0.003(2)
C(5) 0.025(2) 0.027(2) 0.055(3) -0.006(2) -0.002(2) 0.001(2)
C(6) 0.024(2) 0.032(2) 0.052(3) -0.002(2) 0.000(2) -0.006(3)
C(7) 0.019(2) 0.041(3) 0.043(3) -0.001(2) 0.001(2) -0.004(2)
C(8) 0.034(3) 0.047(3) 0.057(4) 0.004(2) 0.001(3) 0.002(3)
C(9) 0.034(3) 0.065(4) 0.051(4) -0.001(3) -0.003(3) -0.001(3)
C(10) 0.067(4) 0.099(5) 0.059(4) -0.020(4) -0.018(3) 0.017(4)
C(11) 0.070(5) 0.129(6) 0.077(5) -0.021(4) -0.026(4) 0.029(5)
C(12) 0.065(4) 0.119(6) 0.094(6) -0.016(4) -0.023(4) 0.058(5)
C(13) 0.040(3) 0.086(4) 0.084(5) 0.003(3) 0.002(3) 0.031(4)
C(14) 0.031(3) 0.070(4) 0.057(4) -0.002(3) 0.001(3) 0.018(3)
C(15) 0.030(3) 0.039(3) 0.068(4) 0.005(2) 0.011(3) 0.003(3)
C(16) 0.020(2) 0.039(3) 0.053(4) 0.006(2) 0.007(2) 0.002(3)
C(17) 0.026(2) 0.025(2) 0.073(4) 0.003(2) -0.006(3) -0.006(3)
C(18) 0.025(3) 0.043(3) 0.046(3) 0.006(2) 0.003(2) 0.001(3)
C(19) 0.038(3) 0.045(3) 0.060(4) -0.001(2) 0.003(3) -0.014(3)
C(20) 0.044(3) 0.070(4) 0.055(4) 0.004(3) 0.008(3) -0.014(3)
C(21) 0.077(4) 0.082(5) 0.076(5) -0.013(4) 0.021(4) -0.032(4)
C(22) 0.096(6) 0.135(7) 0.092(6) -0.006(5) 0.031(5) -0.048(5)
C(23) 0.093(5) 0.129(7) 0.079(6) -0.028(5) 0.035(4) -0.020(5)
C(24) 0.064(4) 0.095(5) 0.062(4) -0.015(3) 0.024(3) -0.014(4)
C(25) 0.038(3) 0.072(4) 0.064(4) 0.004(3) 0.004(3) -0.011(3)
C(26) 0.038(3) 0.046(3) 0.060(4) -0.007(2) -0.003(3) 0.003(3)
C(27) 0.029(3) 0.031(3) 0.055(4) 0.001(2) -0.001(2) 0.004(2)

loop_
_atom_type_symbol
_atom_type_description
_atom_type_scat_dispersion_real
_atom_type_scat_dispersion_imag
_atom_type_scat_source
C C 0.003 0.002
;International Tables for Crystallography
(1992, Vol. C, Tables 4.2.6.8 and 6.1.1.1)
;
H H 0.000 0.000
;International Tables for Crystallography
(1992, Vol. C, Table 6.1.1.2)
;
Cl Cl 0.148 0.159
;International Tables for Crystallography
(1992, Vol. C, Tables 4.2.6.8 and 6.1.1.1)
;
N N 0.006 0.003
;International Tables for Crystallography
(1992, Vol. C, Tables 4.2.6.8 and 6.1.1.1)
;
O O 0.011 0.006
;International Tables for Crystallography
(1992, Vol. C, Tables 4.2.6.8 and 6.1.1.1)
;

loop_
_geom_angle_atom_site_label_1
_geom_angle_atom_site_label_2
_geom_angle_atom_site_label_3
_geom_angle
_geom_angle_site_symmetry_1
_geom_angle_site_symmetry_2
_geom_angle_site_symmetry_3
_geom_angle_publ_flag
H(1O) O(1) C(40) 109.5 . . . no
C(1) N(1) C(4) 108.6(3) . . . yes
C(1) N(1) H(1N) 125.7 . . . no
C(4) N(1) H(1N) 125.7 . . . no
N(1) C(1) C(2) 108.1(3) . . . yes
N(1) C(1) C(5) 125.1(3) . . 7_455 yes
C(2) C(1) C(5) 126.7(4) . . 7_455 yes
C(1) C(2) C(3) 107.6(3) . . . yes
C(1) C(2) C(17) 137.5(4) . . . yes
C(3) C(2) C(17) 114.8(3) . . . yes
C(2) C(3) C(4) 108.0(3) . . . yes
C(2) C(3) C(6) 114.9(3) . . . yes
C(4) C(3) C(6) 137.0(4) . . . yes
N(1) C(4) C(3) 107.6(3) . . . yes
N(1) C(4) C(5) 125.7(3) . . . yes
C(3) C(4) C(5) 126.7(4) . . . yes
C(1) C(5) C(4) 127.8(4) 8_555 . . yes
C(1) C(5) H(5) 112.2 8_555 . . no
C(4) C(5) H(5) 120.0 . . . no
C(3) C(6) C(7) 105.1(3) . . . yes
C(3) C(6) C(27) 105.0(4) . . . yes
C(3) C(6) H(6) 113.5 . . . no
C(7) C(6) C(27) 105.4(3) . . . yes
C(7) C(6) H(6) 113.5 . . . no
C(27) C(6) H(6) 113.5 . . . no
C(6) C(7) C(8) 125.8(4) . . . yes
C(6) C(7) C(16) 113.5(4) . . . yes
C(8) C(7) C(16) 120.7(4) . . . yes
C(7) C(8) C(9) 120.2(4) . . . yes
C(7) C(8) H(8) 119.9 . . . no
C(9) C(8) H(8) 119.9 . . . no
C(8) C(9) C(10) 122.4(5) . . . yes
C(8) C(9) C(14) 118.4(5) . . . yes
C(10) C(9) C(14) 119.2(5) . . . yes
C(9) C(10) C(11) 121.0(6) . . . yes
C(9) C(10) H(10) 119.5 . . . no
C(11) C(10) H(10) 119.5 . . . no
C(10) C(11) C(12) 120.5(6) . . . yes
C(10) C(11) H(11) 119.8 . . . no
C(12) C(11) H(11) 119.8 . . . no
C(11) C(12) C(13) 120.1(7) . . . yes
C(11) C(12) H(12) 120.0 . . . no
C(13) C(12) H(12) 119.9 . . . no
C(12) C(13) C(14) 120.4(6) . . . yes
C(12) C(13) H(13) 119.8 . . . no
C(14) C(13) H(13) 119.8 . . . no
C(9) C(14) C(13) 118.8(5) . . . yes
C(9) C(14) C(15) 120.4(5) . . . yes
C(13) C(14) C(15) 120.8(5) . . . yes
C(14) C(15) C(16) 118.9(4) . . . yes
C(14) C(15) H(15) 120.5 . . . no
C(16) C(15) H(15) 120.6 . . . no
C(7) C(16) C(15) 121.3(4) . . . yes
C(7) C(16) C(17) 112.9(4) . . . yes
C(15) C(16) C(17) 125.8(4) . . . yes
C(2) C(17) C(16) 106.0(4) . . . yes
C(2) C(17) C(18) 104.7(4) . . . yes
C(2) C(17) H(17) 113.7 . . . no
C(16) C(17) C(18) 104.0(3) . . . yes
C(16) C(17) H(17) 113.7 . . . no
C(18) C(17) H(17) 113.7 . . . no
C(17) C(18) C(19) 126.3(4) . . . yes
C(17) C(18) C(27) 112.9(4) . . . yes
C(19) C(18) C(27) 120.8(4) . . . yes
C(18) C(19) C(20) 121.0(4) . . . yes
C(18) C(19) H(19) 119.5 . . . no
C(20) C(19) H(19) 119.5 . . . no
C(19) C(20) C(21) 122.0(5) . . . yes
C(19) C(20) C(25) 118.9(5) . . . yes
C(21) C(20) C(25) 119.1(5) . . . yes
C(20) C(21) C(22) 119.8(6) . . . yes
C(20) C(21) H(21) 120.1 . . . no
C(22) C(21) H(21) 120.1 . . . no
C(21) C(22) C(23) 121.3(7) . . . yes
C(21) C(22) H(22) 119.3 . . . no
C(23) C(22) H(22) 119.4 . . . no
C(22) C(23) C(24) 119.9(7) . . . yes
C(22) C(23) H(23) 120.0 . . . no
C(24) C(23) H(23) 120.0 . . . no
C(23) C(24) C(25) 120.4(6) . . . yes
C(23) C(24) H(24) 119.8 . . . no
C(25) C(24) H(24) 119.8 . . . no
C(20) C(25) C(24) 119.5(5) . . . yes
C(20) C(25) C(26) 118.7(5) . . . yes
C(24) C(25) C(26) 121.8(5) . . . yes
C(25) C(26) C(27) 121.4(4) . . . yes
C(25) C(26) H(26) 119.3 . . . no
C(27) C(26) H(26) 119.3 . . . no
C(6) C(27) C(18) 112.6(4) . . . yes
C(6) C(27) C(26) 128.3(4) . . . yes
C(18) C(27) C(26) 119.1(4) . . . yes
Cl(1b) H(28b) C(28b) 166.1 . . . no
Cl(1a) C(28a) C(33a) 121.1(6) . . . yes
Cl(1a) C(28a) C(29a) 118.9(6) . . . yes
C(33a) C(28a) C(29a) 120.0(7) . . . yes
C(28a) C(33a) C(32a) 120.0(6) . . . yes
C(28a) C(33a) H(33a) 120.0 . . . no
C(32a) C(33a) H(33a) 120.0 . . . no
C(33a) C(32a) C(31a) 120.0(6) . . . yes
C(33a) C(32a) H(32a) 120.0 . . . no
C(31a) C(32a) H(32a) 120.0 . . . no
C(32a) C(31a) C(30a) 120.0(7) . . . yes
C(32a) C(31a) H(31a) 120.0 . . . no
C(30a) C(31a) H(31a) 120.0 . . . no
C(31a) C(30a) C(29a) 120.0(6) . . . yes
C(31a) C(30a) H(30a) 120.0 . . . no
C(29a) C(30a) H(30a) 120.0 . . . no
C(28a) C(29a) C(30a) 120.0(6) . . . yes
C(28a) C(29a) H(29a) 120.0 . . . no
C(30a) C(29a) H(29a) 120.0 . . . no
Cl(1b) C(28b) C(29b) 121(1) . . . yes
Cl(1b) C(28b) C(33b) 117(1) . . . yes
H(28b) C(28b) C(29b) 119.9 . . . no
H(28b) C(28b) C(33b) 120.1 . . . no
C(29b) C(28b) C(33b) 119(1) . . . yes
Cl(1c) C(29b) C(28b) 122(1) . . . yes
Cl(1c) C(29b) C(30b) 116(1) . . . yes
C(28b) C(29b) C(30b) 120(1) . . . yes
C(28b) C(29b) H(29b) 120.0 . . . no
C(30b) C(29b) H(29b) 120.0 . . . no
C(29b) C(30b) C(31b) 119(1) . . . yes
C(29b) C(30b) H(30b) 120.0 . . . no
C(31b) C(30b) H(30b) 120.0 . . . no
C(30b) C(31b) C(32b) 120(1) . . . yes
C(30b) C(31b) H(31b) 120.0 . . . no
C(32b) C(31b) H(31b) 120.0 . . . no
C(31b) C(32b) C(33b) 120.0(10) . . . yes
C(31b) C(32b) H(32b) 120.0 . . . no
C(33b) C(32b) H(32b) 120.0 . . . no
C(28b) C(33b) C(32b) 120(1) . . . yes
C(28b) C(33b) H(33b) 120.0 . . . no
C(32b) C(33b) H(33b) 120.0 . . . no
Cl(1c) H(29b) C(29b) 156.9 . . . no
Cl(2a) C(34a) Cl(2c) 55.0(6) . . . yes
Cl(2a) C(34a) C(35a) 121.2(6) . . . yes
Cl(2a) C(34a) C(39a) 118.8(6) . . . yes
Cl(2c) C(34a) C(35a) 174.6(7) . . . yes
Cl(2c) C(34a) C(39a) 64.0(7) . . . yes
C(35a) C(34a) C(39a) 120.0(6) . . . yes
C(34a) C(35a) C(36a) 120.0(7) . . . yes
C(34a) C(35a) H(35a) 120.0 . . . no
C(36a) C(35a) H(35a) 120.0 . . . no
C(35a) C(36a) C(37a) 120.0(7) . . . yes
C(35a) C(36a) H(36a) 120.0 . . . no
C(37a) C(36a) H(36a) 120.0 . . . no
C(36a) C(37a) C(38a) 120.0(6) . . . yes
C(36a) C(37a) H(37a) 120.0 . . . no
C(38a) C(37a) H(37a) 120.0 . . . no
C(37a) C(38a) C(39a) 120.0(7) . . . yes
C(37a) C(38a) H(38a) 120.0 . . . no
C(39a) C(38a) H(38a) 120.0 . . . no
Cl(2c) C(39a) C(34a) 72.8(7) . . . yes
Cl(2c) C(39a) C(38a) 166.7(9) . . . yes
Cl(2c) C(39a) H(39a) 47.3 . . . no
C(34a) C(39a) C(38a) 120.0(7) . . . yes
C(34a) C(39a) H(39a) 120.0 . . . no
C(38a) C(39a) H(39a) 120.0 . . . no
Cl(2c) H(39a) C(39a) 102.2 . . . no
Cl(2b) C(34b) C(35b) 105(1) . . . yes
Cl(2b) C(34b) C(39b) 133(1) . . . yes
C(35b) C(34b) C(39b) 120(1) . . . yes
C(34b) C(35b) C(36b) 119(1) . . . yes
C(34b) C(35b) H(35b) 120.0 . . . no
C(36b) C(35b) H(35b) 120.0 . . . no
C(35b) C(36b) C(37b) 120(1) . . . yes
C(35b) C(36b) H(36b) 120.0 . . . no
C(37b) C(36b) H(36b) 120.0 . . . no
C(36b) C(37b) C(38b) 119(1) . . . yes
C(36b) C(37b) H(37b) 120.0 . . . no
C(38b) C(37b) H(37b) 120.0 . . . no
C(37b) C(38b) C(39b) 120(1) . . . yes
C(37b) C(38b) H(38b) 120.0 . . . no
C(39b) C(38b) H(38b) 120.0 . . . no
C(34b) C(39b) C(38b) 119(1) . . . yes
C(34b) C(39b) H(39b) 120.0 . . . no
C(38b) C(39b) H(39b) 120.0 . . . no
O(1) C(40) H(40) 111.6 . . . no
O(1) C(40) C(42) 106.7(9) . . . yes
O(1) C(40) C(41) 105.5(9) . . . yes
H(40) C(40) C(42) 111.5 . . . no
H(40) C(40) C(41) 111.7 . . . no
C(42) C(40) C(41) 109.5(9) . . . yes
H(42a) C(42) H(42b) 109.3 . . . no
H(42a) C(42) H(42c) 109.4 . . . no
H(42a) C(42) C(40) 109.5 . . . no
H(42b) C(42) H(42c) 109.5 . . . no
H(42b) C(42) C(40) 109.5 . . . no
H(42c) C(42) C(40) 109.6 . . . no
H(41a) C(41) H(41b) 109.5 . . . no
H(41a) C(41) H(41c) 109.5 . . . no
H(41a) C(41) C(40) 109.4 . . . no
H(41b) C(41) H(41c) 109.6 . . . no
H(41b) C(41) C(40) 109.5 . . . no
H(41c) C(41) C(40) 109.5 . . . no

loop_
_geom_bond_atom_site_label_1
_geom_bond_atom_site_label_2
_geom_bond_distance
_geom_bond_site_symmetry_1
_geom_bond_site_symmetry_2
_geom_bond_publ_flag
Cl(1a) C(28a) 1.651(9) . . yes
Cl(1b) H(28b) 0.779 . . no
Cl(1b) C(28b) 1.72(2) . . yes
Cl(1c) C(29b) 1.64(3) . . yes
Cl(2a) Cl(2c) 1.73(2) . . yes
Cl(2a) C(34a) 1.778(9) . . yes
Cl(2b) C(34b) 1.58(2) . . yes
Cl(2c) C(34a) 1.95(2) . . yes
Cl(2c) C(39a) 1.83(1) . . yes
Cl(2c) H(39a) 1.379 . . no
O(1) H(1O) 0.995 . . no
O(1) C(40) 1.44(1) . . yes
N(1) C(1) 1.367(5) . . yes
N(1) C(4) 1.377(5) . . yes
N(1) H(1N) 0.860 . . no
C(1) C(2) 1.441(5) . . yes
C(1) C(5) 1.390(6) . 7_455 yes
C(2) C(3) 1.347(6) . . yes
C(2) C(17) 1.512(6) . . yes
C(3) C(4) 1.441(6) . . yes
C(3) C(6) 1.507(5) . . yes
C(4) C(5) 1.372(6) . . yes
C(5) H(5) 0.930 . . no
C(6) C(7) 1.520(6) . . yes
C(6) C(27) 1.519(7) . . yes
C(6) H(6) 0.980 . . no
C(7) C(8) 1.355(7) . . yes
C(7) C(16) 1.416(6) . . yes
C(8) C(9) 1.436(7) . . yes
C(8) H(8) 0.930 . . no
C(9) C(10) 1.392(8) . . yes
C(9) C(14) 1.408(8) . . yes
C(10) C(11) 1.378(10) . . yes
C(10) H(10) 0.930 . . no
C(11) C(12) 1.38(1) . . yes
C(11) H(11) 0.930 . . no
C(12) C(13) 1.374(9) . . yes
C(12) H(12) 0.930 . . no
C(13) C(14) 1.424(8) . . yes
C(13) H(13) 0.930 . . no
C(14) C(15) 1.427(7) . . yes
C(15) C(16) 1.362(7) . . yes
C(15) H(15) 0.930 . . no
C(16) C(17) 1.522(7) . . yes
C(17) C(18) 1.535(7) . . yes
C(17) H(17) 0.980 . . no
C(18) C(19) 1.359(7) . . yes
C(18) C(27) 1.434(6) . . yes
C(19) C(20) 1.408(7) . . yes
C(19) H(19) 0.930 . . no
C(20) C(21) 1.407(9) . . yes
C(20) C(25) 1.431(8) . . yes
C(21) C(22) 1.36(1) . . yes
C(21) H(21) 0.930 . . no
C(22) C(23) 1.42(1) . . yes
C(22) H(22) 0.930 . . no
C(23) C(24) 1.359(10) . . yes
C(23) H(23) 0.930 . . no
C(24) C(25) 1.407(8) . . yes
C(24) H(24) 0.930 . . no
C(25) C(26) 1.419(8) . . yes
C(26) C(27) 1.364(7) . . yes
C(26) H(26) 0.930 . . no
H(28b) C(28a) 1.013 . 2_655 no
H(28b) C(28b) 0.950 . . no
H(40) C(40) 0.980 . . no
H(41a) C(41) 0.961 . . no
H(41b) C(41) 0.959 . . no
H(41c) C(41) 0.960 . . no
H(42a) C(42) 0.961 . . no
H(42b) C(42) 0.961 . . no
H(42c) C(42) 0.959 . . no
C(28a) C(33a) 1.395(10) . . yes
C(28a) C(29a) 1.395(10) . . yes
C(33a) C(32a) 1.39(1) . . yes
C(33a) H(33a) 0.950 . . no
C(32a) C(31a) 1.39(1) . . yes
C(32a) H(32a) 0.950 . . no
C(31a) C(30a) 1.39(1) . . yes
C(31a) H(31a) 0.950 . . no
C(30a) C(29a) 1.39(1) . . yes
C(30a) H(30a) 0.950 . . no
C(29a) H(29a) 0.950 . . no
C(28b) C(29b) 1.39(2) . . yes
C(28b) C(33b) 1.39(2) . . yes
C(29b) C(30b) 1.39(2) . . yes
C(29b) H(29b) 0.950 . . no
C(30b) C(31b) 1.39(2) . . yes
C(30b) H(30b) 0.950 . . no
C(31b) C(32b) 1.39(2) . . yes
C(31b) H(31b) 0.950 . . no
C(32b) C(33b) 1.39(2) . . yes
C(32b) H(32b) 0.950 . . no
C(33b) H(33b) 0.950 . . no
C(34a) C(35a) 1.39(1) . . yes
C(34a) C(39a) 1.39(1) . . yes
C(35a) C(36a) 1.39(1) . . yes
C(35a) H(35a) 0.950 . . no
C(36a) C(37a) 1.39(1) . . yes
C(36a) H(36a) 0.950 . . no
C(37a) C(38a) 1.39(1) . . yes
C(37a) H(37a) 0.950 . . no
C(38a) C(39a) 1.39(1) . . yes
C(38a) H(38a) 0.950 . . no
C(39a) H(39a) 0.950 . . no
C(34b) C(35b) 1.39(2) . . yes
C(34b) C(39b) 1.39(2) . . yes
C(35b) C(36b) 1.39(2) . . yes
C(35b) H(35b) 0.940 . . no
C(36b) C(37b) 1.39(2) . . yes
C(36b) H(36b) 0.950 . . no
C(37b) C(38b) 1.39(2) . . yes
C(37b) H(37b) 0.950 . . no
C(38b) C(39b) 1.39(2) . . yes
C(38b) H(38b) 0.950 . . no
C(39b) H(39b) 0.950 . . no
C(40) C(42) 1.54(2) . . yes
C(40) C(41) 1.54(2) . . yes

loop_
_geom_contact_atom_site_label_1
_geom_contact_atom_site_label_2
_geom_contact_distance
_geom_contact_site_symmetry_1
_geom_contact_site_symmetry_2
_geom_contact_publ_flag
Cl(1a) C(29a) 2.626(9) . . ?
Cl(1a) C(33a) 2.655(10) . . ?
Cl(1a) C(29b) 2.93(2) . 2_655 ?
Cl(1a) C(32b) 3.57(1) . 2_655 ?
Cl(1b) C(33b) 2.67(2) . . ?
Cl(1b) C(29b) 2.72(2) . . ?
Cl(1b) C(33a) 3.01(2) . 2_655 ?
Cl(1b) Cl(2c) 3.17(2) . 11_644 ?
Cl(1b) C(37b) 3.47(2) . 12_554 ?
Cl(1b) C(36b) 3.55(2) . 12_554 ?
Cl(1c) C(30b) 2.58(3) . . ?
Cl(1c) C(28b) 2.66(3) . . ?
Cl(1c) C(28a) 2.77(3) . 2_655 ?
Cl(1c) C(31a) 3.06(3) . 2_655 ?
Cl(1c) Cl(2a) 3.58(3) . 11_644 ?
Cl(1c) C(22) 3.58(3) . . ?
Cl(2a) C(39a) 2.74(1) . . ?
Cl(2a) C(35a) 2.771(10) . . ?
Cl(2a) C(34b) 3.01(2) . 2_655 ?
Cl(2a) C(38b) 3.37(2) . 2_655 ?
Cl(2a) C(42) 3.48(1) . 7_465 ?
Cl(2b) C(37a) 2.71(1) . 2_655 ?
Cl(2b) C(39b) 2.73(2) . . ?
Cl(2b) C(34a) 2.77(1) . 2_655 ?
Cl(2b) C(5) 3.252(9) . 2_655 ?
Cl(2b) C(13) 3.548(10) . 14_555 ?
Cl(2b) C(12) 3.599(9) . 14_555 ?
Cl(2c) C(35b) 2.51(2) . 2_655 ?
Cl(2c) C(38a) 3.21(1) . . ?
Cl(2c) C(39b) 3.21(2) . 2_655 ?
Cl(2c) C(34b) 3.28(2) . 2_655 ?
Cl(2c) C(26) 3.29(2) . 3_555 ?
Cl(2c) C(35a) 3.34(2) . . ?
O(1) O(1) 2.704(6) . 7_465 ?
O(1) O(1) 2.704(6) . 8_655 ?
N(1) N(1) 2.924(4) . 8_555 ?
N(1) C(1) 3.028(5) . 8_555 ?
C(1) C(38a) 3.461(9) . 13_555 ?
C(1) C(38b) 3.50(2) . 14_455 ?
C(2) C(38a) 3.542(9) . 13_555 ?
C(5) C(17) 3.390(6) . 8_555 ?
C(5) C(38b) 3.43(2) . 11_544 ?
C(8) C(37a) 3.505(9) . . ?
C(9) C(36a) 3.567(9) . 13_555 ?
C(10) C(10) 3.52(1) . 2_655 ?
C(10) C(37a) 3.522(9) . . ?
C(10) C(38a) 3.58(1) . . ?
C(12) C(37b) 3.50(2) . . ?
C(14) C(36a) 3.366(9) . 13_555 ?
C(20) C(30a) 3.529(9) . 2_655 ?
C(25) C(30a) 3.512(9) . 2_655 ?
C(37a) C(37a) 3.45(1) . 13_555 ?

loop_
_geom_hbond_atom_site_label_D
_geom_hbond_atom_site_label_H
_geom_hbond_atom_site_label_A
_geom_hbond_site_symmetry_D
_geom_hbond_site_symmetry_H
_geom_hbond_site_symmetry_A
_geom_hbond_distance_DH
_geom_hbond_distance_HA
_geom_hbond_distance_DA
_geom_hbond_angle_DHA
_geom_hbond_publ_flag
N(1) H(1N) N(1) . . 8_555 0.860 2.400 2.924(4) 119.820 no
N(1) H(1N) N(1) . . 7_455 0.860 2.391 2.924(4) 120.626 no

loop_
_geom_torsion_atom_site_label_1
_geom_torsion_atom_site_label_2
_geom_torsion_atom_site_label_3
_geom_torsion_atom_site_label_4
_geom_torsion
_geom_torsion_site_symmetry_1
_geom_torsion_site_symmetry_2
_geom_torsion_site_symmetry_3
_geom_torsion_site_symmetry_4
_geom_torsion_publ_flag
Cl(1a) C(28a) C(33a) C(32a) 179.3(7) . . . . yes
Cl(1a) C(28a) C(29a) C(30a) -179.3(7) . . . . yes
Cl(1b) C(28b) C(29b) C(30b) -173(1) . . . . yes
Cl(1b) C(28b) C(33b) C(32b) 173(1) . . . . yes
Cl(1c) C(29b) C(28b) C(33b) -168(1) . . . . yes
Cl(1c) C(29b) C(30b) C(31b) 169(1) . . . . yes
Cl(2a) C(34a) C(35a) C(36a) 178.1(6) . . . . yes
Cl(2a) C(34a) C(39a) Cl(2c) 5.8(8) . . . . yes
Cl(2a) C(34a) C(39a) C(38a) -178.2(7) . . . . yes
Cl(2b) C(34b) C(35b) C(36b) -168(1) . . . . yes
Cl(2b) C(34b) C(39b) C(38b) 164(1) . . . . yes
Cl(2c) Cl(2a) C(34a) C(35a) 175.4(10) . . . . yes
Cl(2c) Cl(2a) C(34a) C(39a) -6.4(9) . . . . yes
Cl(2c) C(34a) C(39a) C(38a) 176(1) . . . . yes
Cl(2c) C(39a) C(34a) C(35a) -176.0(10) . . . . yes
Cl(2c) C(39a) C(38a) C(37a) 163(3) . . . . yes
N(1) C(1) C(2) C(3) -1.0(5) . . . . yes
N(1) C(1) C(2) C(17) -179.0(5) . . . . yes
N(1) C(4) C(3) C(2) 1.3(5) . . . . yes
N(1) C(4) C(3) C(6) 177.9(5) . . . . yes
N(1) C(4) C(5) C(1) -0.5(8) . . . 8_555 yes
C(1) N(1) C(4) C(3) -2.0(5) . . . . yes
C(1) N(1) C(4) C(5) 178.2(5) . . . . yes
C(1) C(2) C(3) C(4) -0.2(5) . . . . yes
C(1) C(2) C(3) C(6) -177.7(4) . . . . yes
C(1) C(2) C(17) C(16) -128.3(6) . . . . yes
C(1) C(2) C(17) C(18) 122.1(6) . . . . yes
C(2) C(1) N(1) C(4) 1.8(5) . . . . yes
C(2) C(3) C(4) C(5) -178.8(5) . . . . yes
C(2) C(3) C(6) C(7) -55.3(5) . . . . yes
C(2) C(3) C(6) C(27) 55.6(5) . . . . yes
C(2) C(17) C(16) C(7) -52.4(5) . . . . yes
C(2) C(17) C(16) C(15) 129.8(5) . . . . yes
C(2) C(17) C(18) C(19) -127.8(5) . . . . yes
C(2) C(17) C(18) C(27) 53.4(5) . . . . yes
C(3) C(2) C(1) C(5) -177.2(5) . . . 7_455 yes
C(3) C(2) C(17) C(16) 53.8(5) . . . . yes
C(3) C(2) C(17) C(18) -55.8(5) . . . . yes
C(3) C(6) C(7) C(8) -126.2(5) . . . . yes
C(3) C(6) C(7) C(16) 54.7(5) . . . . yes
C(3) C(6) C(27) C(18) -55.3(5) . . . . yes
C(3) C(6) C(27) C(26) 126.0(5) . . . . yes
C(4) N(1) C(1) C(5) 178.1(4) . . . 7_455 yes
C(4) C(3) C(2) C(17) 178.3(4) . . . . yes
C(4) C(3) C(6) C(7) 128.3(6) . . . . yes
C(4) C(3) C(6) C(27) -120.8(6) . . . . yes
C(5) C(4) C(3) C(6) -2.2(9) . . . . yes
C(6) C(3) C(2) C(17) 0.8(6) . . . . yes
C(6) C(7) C(8) C(9) -178.7(4) . . . . yes
C(6) C(7) C(16) C(15) 176.5(4) . . . . yes
C(6) C(7) C(16) C(17) -1.4(5) . . . . yes
C(6) C(27) C(18) C(17) 1.3(5) . . . . yes
C(6) C(27) C(18) C(19) -177.6(4) . . . . yes
C(6) C(27) C(26) C(25) 178.6(4) . . . . yes
C(7) C(6) C(27) C(18) 55.3(4) . . . . yes
C(7) C(6) C(27) C(26) -123.3(5) . . . . yes
C(7) C(8) C(9) C(10) -178.1(5) . . . . yes
C(7) C(8) C(9) C(14) 2.4(7) . . . . yes
C(7) C(16) C(15) C(14) 2.0(7) . . . . yes
C(7) C(16) C(17) C(18) 57.7(4) . . . . yes
C(8) C(7) C(6) C(27) 123.2(5) . . . . yes
C(8) C(7) C(16) C(15) -2.6(7) . . . . yes
C(8) C(7) C(16) C(17) 179.5(4) . . . . yes
C(8) C(9) C(10) C(11) 179.4(5) . . . . yes
C(8) C(9) C(14) C(13) 178.2(5) . . . . yes
C(8) C(9) C(14) C(15) -2.9(7) . . . . yes
C(9) C(8) C(7) C(16) 0.3(7) . . . . yes
C(9) C(10) C(11) C(12) 2.4(9) . . . . yes
C(9) C(14) C(13) C(12) 2.5(8) . . . . yes
C(9) C(14) C(15) C(16) 0.7(7) . . . . yes
C(10) C(9) C(14) C(13) -1.4(7) . . . . yes
C(10) C(9) C(14) C(15) 177.5(5) . . . . yes
C(10) C(11) C(12) C(13) -1.3(10) . . . . yes
C(11) C(10) C(9) C(14) -1.0(8) . . . . yes
C(11) C(12) C(13) C(14) -1.2(9) . . . . yes
C(12) C(13) C(14) C(15) -176.4(5) . . . . yes
C(13) C(14) C(15) C(16) 179.6(5) . . . . yes
C(14) C(15) C(16) C(17) 179.7(4) . . . . yes
C(15) C(16) C(17) C(18) -120.1(5) . . . . yes
C(16) C(7) C(6) C(27) -55.9(4) . . . . yes
C(16) C(17) C(18) C(19) 121.1(5) . . . . yes
C(16) C(17) C(18) C(27) -57.7(4) . . . . yes
C(17) C(18) C(19) C(20) -179.6(4) . . . . yes
C(17) C(18) C(27) C(26) -179.9(4) . . . . yes
C(18) C(19) C(20) C(21) 178.7(5) . . . . yes
C(18) C(19) C(20) C(25) -0.6(7) . . . . yes
C(18) C(27) C(26) C(25) 0.0(7) . . . . yes
C(19) C(18) C(27) C(26) 1.2(7) . . . . yes
C(19) C(20) C(21) C(22) -178.5(6) . . . . yes
C(19) C(20) C(25) C(24) 178.7(5) . . . . yes
C(19) C(20) C(25) C(26) 1.8(7) . . . . yes
C(20) C(19) C(18) C(27) -0.9(7) . . . . yes
C(20) C(21) C(22) C(23) -1(1) . . . . yes
C(20) C(25) C(24) C(23) 0.9(8) . . . . yes
C(20) C(25) C(26) C(27) -1.5(7) . . . . yes
C(21) C(20) C(25) C(24) -0.6(8) . . . . yes
C(21) C(20) C(25) C(26) -177.6(5) . . . . yes
C(21) C(22) C(23) C(24) 1(1) . . . . yes
C(22) C(21) C(20) C(25) 0.8(9) . . . . yes
C(22) C(23) C(24) C(25) -1.2(10) . . . . yes
C(23) C(24) C(25) C(26) 177.7(6) . . . . yes
C(24) C(25) C(26) C(27) -178.3(5) . . . . yes
C(28a) C(33a) C(32a) C(31a) 0(1) . . . . yes
C(28a) C(29a) C(30a) C(31a) 0(1) . . . . yes
C(33a) C(28a) C(29a) C(30a) 0(1) . . . . yes
C(33a) C(32a) C(31a) C(30a) 0(1) . . . . yes
C(32a) C(33a) C(28a) C(29a) 0(1) . . . . yes
C(32a) C(31a) C(30a) C(29a) 0(1) . . . . yes
C(28b) C(29b) C(30b) C(31b) 0(2) . . . . yes
C(29b) C(30b) C(31b) C(32b) 0(2) . . . . yes
C(30b) C(31b) C(32b) C(33b) 0(1) . . . . yes
C(34a) Cl(2a) Cl(2c) C(39a) 4.3(6) . . . . yes
C(34a) Cl(2c) C(39a) C(38a) -164(3) . . . . yes
C(34a) C(35a) C(36a) C(37a) 0(1) . . . . yes
C(34a) C(39a) C(38a) C(37a) 0(1) . . . . yes
C(35a) C(34a) C(39a) C(38a) 0(1) . . . . yes
C(35a) C(36a) C(37a) C(38a) 0(1) . . . . yes
C(36a) C(35a) C(34a) C(39a) 0(1) . . . . yes
C(36a) C(37a) C(38a) C(39a) 0(1) . . . . yes
C(34b) C(35b) C(36b) C(37b) 0(2) . . . . yes
C(34b) C(39b) C(38b) C(37b) 0(2) . . . . yes
C(35b) C(34b) C(39b) C(38b) 0(2) . . . . yes
C(35b) C(36b) C(37b) C(38b) 0(2) . . . . yes
C(36b) C(35b) C(34b) C(39b) 0(2) . . . . yes
C(36b) C(37b) C(38b) C(39b) 0(2) . . . . yes
